data_2008985
loop_
_publ_author_name
'Rickard, Clifton E. F.'
'Singh, Yogendra'
'Woodgate, Paul D.'
'Zhao, Zhongde'

_publ_section_title
;
 Tricarbonylchromium complexes of four methyl
 4,6-<i>O</i>-[(\h^6^-phenyl)alkylidene]-\a-<small>D</small>-glucopyranosides
;
_journal_issue 9
_journal_name_full 'Acta Crystallographica Section C'
_journal_page_first 1475
_journal_page_last 1479
_journal_paper_doi 10.1107/S0108270199007313
_journal_volume 55
_journal_year 1999
_chemical_formula_iupac '[Cr (C17 H24 O6) (C O)3]'
_chemical_formula_sum 'C20 H24 Cr O9'
_chemical_formula_weight 460.39
_chemical_name_systematic
;
Tricarbonyl{(S)-methyl 2,3-di-O-methyl-4,6-O-[(\h^6^-
1-phenyl)ethylene]-\a-D-glucopyranoside}chromium(0).
;
_space_group_IT_number 4
_symmetry_cell_setting monoclinic
_symmetry_space_group_name_Hall 'P 2yb'
_symmetry_space_group_name_H-M 'P 1 21 1'
_audit_creation_method SHELXL-97
_cell_angle_alpha 90.00
_cell_angle_beta 100.08
_cell_angle_gamma 90.00
_cell_formula_units_Z 2
_cell_length_a 7.64880(10)
_cell_length_b 13.3096(3)
_cell_length_c 11.1206(2)
_cell_measurement_reflns_used 8192
_cell_measurement_temperature 203(2)
_cell_measurement_theta_max 26
_cell_measurement_theta_min 2
_cell_volume 1114.63(4)
_computing_cell_refinement SMART
_computing_data_collection 'SMART (Siemens, 1994a)'
_computing_data_reduction 'SAINT  (Siemens, 1994a)'
_computing_molecular_graphics 'SHELXTL (Siemens, 1994b)'
_computing_publication_material SHELXL97
_computing_structure_refinement 'SHELXL97 (Sheldrick, 1997)'
_computing_structure_solution 'SHELXS86 (Sheldrick, 1990)'
_diffrn_ambient_temperature 203(2)
_diffrn_measured_fraction_theta_full 0.994
_diffrn_measured_fraction_theta_max 0.994
_diffrn_measurement_device_type 'Siemens SMART CCD area-detector'
_diffrn_measurement_method '\w scans'
_diffrn_radiation_monochromator graphite
_diffrn_radiation_source 'fine-focus sealed tube'
_diffrn_radiation_type MoK\a
_diffrn_radiation_wavelength 0.71073
_diffrn_reflns_av_R_equivalents 0.000
_diffrn_reflns_av_sigmaI/netI 0.032
_diffrn_reflns_limit_h_max 9
_diffrn_reflns_limit_h_min -9
_diffrn_reflns_limit_k_max 16
_diffrn_reflns_limit_k_min -15
_diffrn_reflns_limit_l_max 13
_diffrn_reflns_limit_l_min 0
_diffrn_reflns_number 3930
_diffrn_reflns_theta_full 26.00
_diffrn_reflns_theta_max 26
_diffrn_reflns_theta_min 1.86
_diffrn_standards_decay_% 0
_exptl_absorpt_coefficient_mu 0.559
_exptl_absorpt_correction_T_max 0.824
_exptl_absorpt_correction_T_min 0.756
_exptl_absorpt_correction_type multi-scan
_exptl_absorpt_process_details '(Blessing, 1995)'
_exptl_crystal_colour Yellow
_exptl_crystal_density_diffrn 1.372
_exptl_crystal_density_method 'not measured'
_exptl_crystal_description Prism
_exptl_crystal_F_000 480
_exptl_crystal_size_max 0.53
_exptl_crystal_size_mid 0.38
_exptl_crystal_size_min 0.36
_refine_diff_density_max 0.270
_refine_diff_density_min -0.340
_refine_ls_abs_structure_details 'Flack (1983)'
_refine_ls_abs_structure_Flack 0.006(16)
_refine_ls_extinction_method none
_refine_ls_goodness_of_fit_ref 1.059
_refine_ls_hydrogen_treatment constr
_refine_ls_matrix_type full
_refine_ls_number_parameters 275
_refine_ls_number_reflns 3930
_refine_ls_number_restraints 1
_refine_ls_restrained_S_all 1.059
_refine_ls_R_factor_all 0.033
_refine_ls_R_factor_gt 0.031
_refine_ls_shift/su_max 0.005
_refine_ls_shift/su_mean 0.001
_refine_ls_structure_factor_coef Fsqd
_refine_ls_weighting_details 'w = 1/[\s^2^(Fo^2^)+(0.0611P)^2^+0.0283P] where P=(Fo^2^+2Fc^2^)/3'
_refine_ls_weighting_scheme calc
_refine_ls_wR_factor_ref 0.087
_reflns_number_gt 3721
_reflns_number_total 3930
_reflns_threshold_expression I>2\s(I)
_cod_data_source_file ta1240.cif
_cod_data_source_block 4
_cod_depositor_comments
;
The following automatic conversions were performed:
'_symmetry_cell_setting' value 'Monoclinic' changed to 'monoclinic'
according to '/home/saulius/struct/CIF-dictionaries/cif_core.dic'
dictionary named 'cif_core.dic' version 2.4.1 from 2010-06-29.

Automatic conversion script
Id: cif_fix_enum 1527 2010-12-29 10:47:43Z saulius 

The following automatic conversions were performed:

'_symmetry_cell_setting' value 'Monoclinic' changed to 'monoclinic'
according to /home/saulius/struct/CIF-dictionaries/cif_core.dic
dictionary named 'cif_core.dic' version 2.4.1 from 2010-06-29.

Automatic conversion script
Id: cif_fix_values 1715 2011-07-08 13:25:40Z adriana 

The following automatic conversions were performed:

'_refine_ls_weighting_scheme' value 'calc w =
1/[\s^2^(Fo^2^)+(0.0611P)^2^+0.0283P] where P=(Fo^2^+2Fc^2^)/3' was
changed to 'calc'. New tag '_refine_ls_weighting_details' was
created. The value of the new tag was set to 'w =
1/[\s^2^(Fo^2^)+(0.0611P)^2^+0.0283P] where P=(Fo^2^+2Fc^2^)/3'.

Automatic conversion script
Id: cif_fix_values 3143 2015-03-26 13:38:13Z robertas 
;
_cod_original_cell_volume 1114.64(4)
_cod_original_sg_symbol_H-M 'P 21'
_cod_database_code 2008985

loop_
_symmetry_equiv_pos_as_xyz
'x, y, z'
'-x, y+1/2, -z'

loop_
_atom_site_label
_atom_site_fract_x
_atom_site_fract_y
_atom_site_fract_z
_atom_site_U_iso_or_equiv
_atom_site_adp_type
_atom_site_calc_flag
_atom_site_refinement_flags
_atom_site_occupancy
_atom_site_disorder_assembly
_atom_site_disorder_group
_atom_site_type_symbol
Cr 0.73088(5) 0.16978(3) 0.31651(3) 0.04227(11) Uani d . 1 . . Cr
O1 0.2455(2) 0.21354(18) 0.94523(17) 0.0641(5) Uani d . 1 . . O
O2 0.3418(3) 0.01474(17) 0.95019(17) 0.0602(5) Uani d . 1 . . O
O3 0.5552(2) 0.00343(11) 0.76928(15) 0.0423(3) Uani d . 1 . . O
O4 0.61385(17) 0.20233(10) 0.67049(13) 0.0327(3) Uani d . 1 . . O
O5 0.16108(19) 0.21527(15) 0.73260(15) 0.0488(4) Uani d . 1 . . O
O6 0.4768(2) 0.35135(11) 0.58360(17) 0.0451(4) Uani d . 1 . . O
O7 0.9951(4) 0.3352(2) 0.3168(3) 0.1055(11) Uani d . 1 . . O
O8 1.0184(4) 0.06125(19) 0.4852(3) 0.0932(9) Uani d . 1 . . O
O9 0.8701(6) 0.0781(6) 0.1075(4) 0.194(3) Uani d . 1 . . O
C1 0.1792(3) 0.1568(3) 0.8422(2) 0.0531(6) Uani d . 1 . . C
H1A 0.0602 0.1317 0.8509 0.064 Uiso calc R 1 . . H
C2 0.3000(3) 0.0666(2) 0.8365(2) 0.0437(5) Uani d . 1 . . C
H2A 0.2379 0.0192 0.7749 0.052 Uiso calc R 1 . . H
C3 0.4775(3) 0.09464(16) 0.79967(19) 0.0341(4) Uani d . 1 . . C
H3A 0.5556 0.1273 0.8691 0.041 Uiso calc R 1 . . H
C4 0.4450(2) 0.16525(18) 0.69136(16) 0.0325(4) Uani d . 1 . . C
H4A 0.3872 0.1276 0.6184 0.039 Uiso calc R 1 . . H
C5 0.3281(3) 0.25243(18) 0.7125(2) 0.0408(5) Uani d . 1 . . C
H5A 0.3855 0.2923 0.7838 0.049 Uiso calc R 1 . . H
C6 0.3026(3) 0.31637(18) 0.5982(2) 0.0473(5) Uani d . 1 . . C
H6A 0.2488 0.2766 0.5272 0.057 Uiso calc R 1 . . H
H6B 0.2248 0.3735 0.6066 0.057 Uiso calc R 1 . . H
C7 0.6038(3) 0.27397(15) 0.5744(2) 0.0350(4) Uani d . 1 . . C
C8 0.1212(6) 0.2866(4) 0.9699(4) 0.1042(17) Uani d . 1 . . C
H8A 0.1621 0.3161 1.0495 0.156 Uiso calc R 1 . . H
H8B 0.0067 0.2549 0.9689 0.156 Uiso calc R 1 . . H
H8C 0.1097 0.3387 0.9080 0.156 Uiso calc R 1 . . H
C9 0.2190(6) -0.0544(3) 0.9757(4) 0.0878(11) Uani d . 1 . . C
H9A 0.2699 -0.0932 1.0471 0.132 Uiso calc R 1 . . H
H9B 0.1867 -0.0991 0.9065 0.132 Uiso calc R 1 . . H
H9C 0.1140 -0.0195 0.9915 0.132 Uiso calc R 1 . . H
C10 0.7439(3) 0.0027(2) 0.7890(3) 0.0544(6) Uani d . 1 . . C
H10A 0.7854 -0.0645 0.7750 0.082 Uiso calc R 1 . . H
H10B 0.7898 0.0227 0.8725 0.082 Uiso calc R 1 . . H
H10C 0.7854 0.0493 0.7331 0.082 Uiso calc R 1 . . H
C11 0.5579(3) 0.22341(15) 0.4485(2) 0.0341(4) Uani d . 1 . . C
C12 0.5303(3) 0.28480(17) 0.3438(2) 0.0440(5) Uani d . 1 . . C
H12A 0.5672 0.3561 0.3521 0.053 Uiso calc R 1 . . H
C13 0.4811(4) 0.2444(2) 0.2264(2) 0.0532(6) Uani d . 1 . . C
H13A 0.4819 0.2875 0.1540 0.064 Uiso calc R 1 . . H
C14 0.4613(4) 0.13971(19) 0.2122(2) 0.0520(6) Uani d . 1 . . C
H14A 0.4482 0.1100 0.1295 0.062 Uiso calc R 1 . . H
C15 0.4885(4) 0.07658(17) 0.3144(2) 0.0438(5) Uani d . 1 . . C
H15A 0.4949 0.0030 0.3029 0.053 Uiso calc R 1 . . H
C16 0.5426(3) 0.11788(16) 0.4317(2) 0.0366(5) Uani d . 1 . . C
H16A 0.5848 0.0727 0.5014 0.044 Uiso calc R 1 . . H
C17 0.8925(4) 0.2716(3) 0.3163(3) 0.0672(8) Uani d . 1 . . C
C18 0.9069(4) 0.1025(2) 0.4207(3) 0.0563(6) Uani d . 1 . . C
C19 0.8155(6) 0.1121(5) 0.1889(4) 0.1075(17) Uani d . 1 . . C
C20 0.7827(3) 0.32675(18) 0.5954(2) 0.0446(5) Uani d . 1 . . C
H20A 0.7986 0.3625 0.6726 0.067 Uiso calc R 1 . . H
H20B 0.7871 0.3740 0.5297 0.067 Uiso calc R 1 . . H
H20C 0.8765 0.2774 0.5975 0.067 Uiso calc R 1 . . H

loop_
_atom_site_aniso_label
_atom_site_aniso_U_11
_atom_site_aniso_U_22
_atom_site_aniso_U_33
_atom_site_aniso_U_12
_atom_site_aniso_U_13
_atom_site_aniso_U_23
Cr 0.0524(2) 0.04156(18) 0.03351(16) -0.00323(17) 0.00935(12) 0.00326(16)
O1 0.0531(10) 0.0924(14) 0.0450(10) 0.0245(10) 0.0035(8) -0.0246(10)
O2 0.0655(11) 0.0721(12) 0.0452(9) -0.0260(10) 0.0154(8) -0.0006(9)
O3 0.0483(8) 0.0305(7) 0.0491(9) -0.0012(6) 0.0110(7) -0.0073(7)
O4 0.0281(6) 0.0315(7) 0.0382(7) 0.0003(5) 0.0053(5) -0.0003(5)
O5 0.0265(7) 0.0729(11) 0.0460(9) 0.0021(7) 0.0037(6) -0.0134(8)
O6 0.0432(8) 0.0254(7) 0.0648(11) 0.0064(6) 0.0045(7) -0.0051(7)
O7 0.0859(18) 0.113(2) 0.113(2) -0.0464(17) 0.0036(15) 0.0509(19)
O8 0.0797(16) 0.0673(14) 0.121(2) 0.0268(13) -0.0151(15) 0.0049(15)
O9 0.137(3) 0.347(8) 0.111(3) -0.021(4) 0.061(2) -0.116(4)
C1 0.0324(9) 0.084(2) 0.0439(11) -0.0040(12) 0.0108(8) -0.0119(14)
C2 0.0390(11) 0.0546(13) 0.0384(11) -0.0154(10) 0.0089(8) -0.0101(10)
C3 0.0341(9) 0.0342(9) 0.0349(10) -0.0059(8) 0.0083(8) -0.0110(8)
C4 0.0271(8) 0.0352(9) 0.0346(8) -0.0020(9) 0.0035(6) -0.0095(10)
C5 0.0294(10) 0.0448(12) 0.0466(12) 0.0046(8) 0.0027(8) -0.0119(10)
C6 0.0370(11) 0.0415(11) 0.0615(14) 0.0136(9) 0.0033(10) -0.0043(11)
C7 0.0357(10) 0.0234(8) 0.0449(11) 0.0030(8) 0.0046(8) 0.0003(8)
C8 0.096(3) 0.142(4) 0.071(2) 0.066(3) 0.0026(18) -0.044(2)
C9 0.100(3) 0.081(2) 0.080(2) -0.037(2) 0.0102(19) 0.0117(19)
C10 0.0535(14) 0.0413(12) 0.0691(16) 0.0103(11) 0.0131(12) 0.0047(12)
C11 0.0360(10) 0.0248(9) 0.0400(11) -0.0002(8) 0.0027(9) 0.0045(8)
C12 0.0487(12) 0.0282(10) 0.0505(13) -0.0019(9) -0.0040(10) 0.0090(9)
C13 0.0643(16) 0.0444(13) 0.0443(14) -0.0030(11) -0.0085(11) 0.0162(11)
C14 0.0647(15) 0.0486(13) 0.0394(12) -0.0095(11) -0.0002(10) -0.0002(10)
C15 0.0611(14) 0.0303(11) 0.0390(12) -0.0060(10) 0.0057(10) -0.0005(9)
C16 0.0451(12) 0.0256(9) 0.0398(12) 0.0007(8) 0.0091(9) 0.0059(8)
C17 0.0569(16) 0.080(2) 0.0653(17) -0.0127(15) 0.0118(13) 0.0310(16)
C18 0.0582(15) 0.0422(12) 0.0681(17) 0.0043(11) 0.0100(13) -0.0032(12)
C19 0.084(2) 0.176(5) 0.067(2) -0.016(3) 0.0273(18) -0.050(3)
C20 0.0423(12) 0.0378(10) 0.0521(13) -0.0093(9) 0.0036(9) -0.0016(10)

loop_
_atom_type_symbol
_atom_type_description
_atom_type_scat_dispersion_real
_atom_type_scat_dispersion_imag
_atom_type_scat_source
C C 0.0033 0.0016 'International Tables Vol C Tables 4.2.6.8 and 6.1.1.4'
H H 0.0000 0.0000 'International Tables Vol C Tables 4.2.6.8 and 6.1.1.4'
O O 0.0106 0.0060 'International Tables Vol C Tables 4.2.6.8 and 6.1.1.4'
Cr Cr 0.3209 0.6236 'International Tables Vol C Tables 4.2.6.8 and 6.1.1.4'

loop_
_geom_angle_atom_site_label_1
_geom_angle_atom_site_label_2
_geom_angle_atom_site_label_3
_geom_angle
C19 Cr C17 88.8(2)
C19 Cr C18 88.0(2)
C17 Cr C18 86.64(13)
C19 Cr C16 132.6(2)
C17 Cr C16 137.96(13)
C18 Cr C16 87.84(11)
C19 Cr C14 86.63(16)
C17 Cr C14 134.25(12)
C18 Cr C14 138.54(11)
C16 Cr C14 66.70(9)
C19 Cr C13 103.30(19)
C17 Cr C13 101.26(12)
C18 Cr C13 166.23(13)
C16 Cr C13 78.74(10)
C14 Cr C13 36.90(10)
C19 Cr C12 137.8(2)
C17 Cr C12 88.45(14)
C18 Cr C12 133.84(12)
C16 Cr C12 66.38(9)
C14 Cr C12 66.14(9)
C13 Cr C12 36.66(10)
C19 Cr C15 99.51(17)
C17 Cr C15 166.22(13)
C18 Cr C15 104.52(11)
C16 Cr C15 37.12(9)
C14 Cr C15 36.69(9)
C13 Cr C15 66.24(9)
C12 Cr C15 78.00(9)
C19 Cr C11 164.78(15)
C17 Cr C11 103.83(13)
C18 Cr C11 101.05(11)
C16 Cr C11 37.11(7)
C14 Cr C11 78.48(9)
C13 Cr C11 66.27(10)
C12 Cr C11 36.61(9)
C15 Cr C11 66.51(8)
C1 O1 C8 111.7(2)
C9 O2 C2 116.7(2)
C3 O3 C10 115.20(17)
C7 O4 C4 114.75(15)
C5 O5 C1 111.47(16)
C7 O6 C6 115.22(16)
O1 C1 O5 111.9(2)
O1 C1 C2 109.01(19)
O5 C1 C2 111.20(17)
O2 C2 C1 112.82(19)
O2 C2 C3 106.45(19)
C1 C2 C3 113.1(2)
O3 C3 C4 111.05(16)
O3 C3 C2 106.45(17)
C4 C3 C2 109.52(17)
O4 C4 C5 109.55(18)
O4 C4 C3 108.31(14)
C5 C4 C3 111.89(16)
O5 C5 C4 109.26(18)
O5 C5 C6 109.86(18)
C4 C5 C6 107.10(18)
O6 C6 C5 106.84(18)
O4 C7 O6 112.10(17)
O4 C7 C20 105.38(17)
O6 C7 C20 105.08(16)
O4 C7 C11 111.34(15)
O6 C7 C11 109.28(17)
C20 C7 C11 113.51(19)
C12 C11 C16 117.9(2)
C12 C11 C7 118.46(18)
C16 C11 C7 123.6(2)
C12 C11 Cr 70.45(15)
C16 C11 Cr 69.22(14)
C7 C11 Cr 131.60(14)
C13 C12 C11 121.7(2)
C13 C12 Cr 71.82(16)
C11 C12 Cr 72.94(13)
C12 C13 C14 119.4(2)
C12 C13 Cr 71.52(14)
C14 C13 Cr 71.14(17)
C15 C14 C13 120.3(2)
C15 C14 Cr 72.01(15)
C13 C14 Cr 71.96(16)
C14 C15 C16 119.7(2)
C14 C15 Cr 71.30(14)
C16 C15 Cr 70.35(13)
C15 C16 C11 120.8(2)
C15 C16 Cr 72.53(14)
C11 C16 Cr 73.67(15)
O7 C17 Cr 179.5(3)
O8 C18 Cr 179.1(3)
O9 C19 Cr 178.3(7)

loop_
_geom_bond_atom_site_label_1
_geom_bond_atom_site_label_2
_geom_bond_site_symmetry_2
_geom_bond_distance
_geom_bond_publ_flag
Cr C19 . 1.828(4) ?
Cr C17 . 1.834(3) ?
Cr C18 . 1.847(3) ?
Cr C16 . 2.199(2) ?
Cr C14 . 2.218(3) ?
Cr C13 . 2.229(3) ?
Cr C12 . 2.225(3) ?
Cr C15 . 2.228(3) ?
Cr C11 . 2.257(2) ?
O1 C1 . 1.391(3) ?
O1 C8 . 1.420(4) ?
O2 C9 . 1.380(4) ?
O2 C2 . 1.427(3) ?
O3 C3 . 1.418(3) ?
O3 C10 . 1.422(3) ?
O4 C7 . 1.424(3) ?
O4 C4 . 1.439(2) ?
O5 C5 . 1.423(3) ?
O5 C1 . 1.432(3) ?
O6 C7 . 1.432(2) ?
O6 C6 . 1.447(3) ?
O7 C17 . 1.154(4) ?
O8 C18 . 1.153(4) ?
O9 C19 . 1.154(5) ?
C1 C2 . 1.523(4) ?
C2 C3 . 1.531(3) ?
C3 C4 . 1.514(3) ?
C4 C5 . 1.508(3) ?
C5 C6 . 1.514(4) ?
C7 C20 . 1.519(3) ?
C7 C11 . 1.537(3) ?
C11 C12 . 1.408(3) ?
C11 C16 . 1.419(3) ?
C12 C13 . 1.401(4) ?
C13 C14 . 1.408(4) ?
C14 C15 . 1.400(3) ?
C15 C16 . 1.409(3) ?
